data_2218545
loop_
_publ_author_name
'Xia, Dong-Sheng'
'Chen, Wu'
'Jiang, Li-Li'
'Zeng, Qing-Fu'

_publ_section_title
;
 Bis[2-(butyliminomethyl)-4-chlorophenolato]iron(II)
;
_journal_coeditor_code SJ2502
_journal_issue 6
_journal_name_full 'Acta Crystallographica Section E'
_journal_page_first m837
_journal_paper_doi 10.1107/S1600536808015080
_journal_volume 64
_journal_year 2008
_chemical_formula_iupac '[Fe (C11 H13 Cl1 N1 O1)2]'
_chemical_formula_moiety 'C22 H26 Cl2 Fe N2 O2'
_chemical_formula_sum 'C22 H26 Cl2 Fe N2 O2'
_chemical_formula_weight 477.20
_chemical_name_systematic
;
Bis[2-(butyliminomethyl)-4-chlorophenolato]iron(II)
;
_space_group_IT_number 2
_symmetry_cell_setting triclinic
_symmetry_space_group_name_Hall '-P 1'
_symmetry_space_group_name_H-M 'P -1'
_atom_sites_solution_hydrogens geom
_atom_sites_solution_primary direct
_atom_sites_solution_secondary difmap
_audit_creation_method SHELXL-97
_cell_angle_alpha 97.093(3)
_cell_angle_beta 90.800(2)
_cell_angle_gamma 105.755(3)
_cell_formula_units_Z 2
_cell_length_a 10.059(2)
_cell_length_b 10.100(2)
_cell_length_c 11.569(3)
_cell_measurement_reflns_used 2122
_cell_measurement_temperature 298(2)
_cell_measurement_theta_max 24.5
_cell_measurement_theta_min 2.3
_cell_volume 1121.2(4)
_computing_cell_refinement 'SAINT (Bruker, 1998)'
_computing_data_collection 'SMART (Bruker, 1998)'
_computing_data_reduction 'SAINT (Bruker, 1998)'
_computing_molecular_graphics 'SHELXTL (Sheldrick, 2008)'
_computing_publication_material 'SHELXTL (Sheldrick, 2008)'
_computing_structure_refinement 'SHELXL97 (Sheldrick, 2008)'
_computing_structure_solution 'SHELXS97 (Sheldrick, 2008)'
_diffrn_ambient_temperature 298(2)
_diffrn_measured_fraction_theta_full 0.999
_diffrn_measured_fraction_theta_max 0.999
_diffrn_measurement_device_type 'Bruker SMART CCD area-detector'
_diffrn_measurement_method \w
_diffrn_radiation_monochromator graphite
_diffrn_radiation_source 'fine-focus sealed tube'
_diffrn_radiation_type MoK\a
_diffrn_radiation_wavelength 0.71073
_diffrn_reflns_av_R_equivalents 0.0226
_diffrn_reflns_av_sigmaI/netI 0.0504
_diffrn_reflns_limit_h_max 12
_diffrn_reflns_limit_h_min 0
_diffrn_reflns_limit_k_max 11
_diffrn_reflns_limit_k_min -12
_diffrn_reflns_limit_l_max 14
_diffrn_reflns_limit_l_min -14
_diffrn_reflns_number 4427
_diffrn_reflns_theta_full 25.50
_diffrn_reflns_theta_max 25.50
_diffrn_reflns_theta_min 1.78
_diffrn_standards_number 0
_exptl_absorpt_coefficient_mu 0.931
_exptl_absorpt_correction_T_max 0.7805
_exptl_absorpt_correction_T_min 0.7549
_exptl_absorpt_correction_type multi-scan
_exptl_absorpt_process_details '(SADABS; Sheldrick, 1996)'
_exptl_crystal_colour brown
_exptl_crystal_density_diffrn 1.414
_exptl_crystal_density_method 'not measured'
_exptl_crystal_description block
_exptl_crystal_F_000 496
_exptl_crystal_size_max 0.32
_exptl_crystal_size_mid 0.32
_exptl_crystal_size_min 0.28
_refine_diff_density_max 0.907
_refine_diff_density_min -0.798
_refine_ls_extinction_coef 0.027(4)
_refine_ls_extinction_expression Fc^*^=kFc[1+0.001xFc^2^\l^3^/sin(2\q)]^-1/4^
_refine_ls_extinction_method 'SHELXL97 (Sheldrick, 2008)'
_refine_ls_goodness_of_fit_ref 1.062
_refine_ls_hydrogen_treatment constr
_refine_ls_matrix_type full
_refine_ls_number_parameters 265
_refine_ls_number_reflns 4174
_refine_ls_number_restraints 0
_refine_ls_restrained_S_all 1.062
_refine_ls_R_factor_all 0.0969
_refine_ls_R_factor_gt 0.0649
_refine_ls_shift/su_max_lt 0.001
_refine_ls_shift/su_mean 0.000
_refine_ls_structure_factor_coef Fsqd
_refine_ls_weighting_details 'calc w=1/[\s^2^(Fo^2^)+(0.1206P)^2^+0.3449P] where P=(Fo^2^+2Fc^2^)/3'
_refine_ls_weighting_scheme calc
_refine_ls_wR_factor_gt 0.1735
_refine_ls_wR_factor_ref 0.2009
_reflns_number_gt 3009
_reflns_number_total 4174
_reflns_threshold_expression I>2\s(I)
_cod_data_source_file sj2502.cif
_cod_data_source_block I
_cod_depositor_comments
;
The following automatic conversions were performed:
'_symmetry_cell_setting' value 'Triclinic' changed to 'triclinic'
according to '/home/saulius/struct/CIF-dictionaries/cif_core.dic'
dictionary named 'cif_core.dic' version 2.4.1 from 2010-06-29.

Automatic conversion script
Id: cif_fix_enum 1527 2010-12-29 10:47:43Z saulius 

The following automatic conversions were performed:

'_symmetry_cell_setting' value 'Triclinic' changed to 'triclinic'
according to /home/saulius/struct/CIF-dictionaries/cif_core.dic
dictionary named 'cif_core.dic' version 2.4.1 from 2010-06-29.

Automatic conversion script
Id: cif_fix_values 1715 2011-07-08 13:25:40Z adriana 
;
_cod_database_code 2218545
_cod_database_fobs_code 2218545

loop_
_symmetry_equiv_pos_as_xyz
'x, y, z'
'-x, -y, -z'

loop_
_atom_site_type_symbol
_atom_site_label
_atom_site_fract_x
_atom_site_fract_y
_atom_site_fract_z
_atom_site_U_iso_or_equiv
_atom_site_adp_type
_atom_site_calc_flag
_atom_site_refinement_flags
_atom_site_occupancy
Fe Fe1 0.88207(6) 0.05266(6) 0.59267(5) 0.0378(3) Uani d . 1
Cl Cl1 1.28816(16) 0.67927(15) 0.38259(15) 0.0708(5) Uani d . 1
Cl Cl2 0.43021(19) -0.54688(18) 0.80626(17) 0.0875(6) Uani d . 1
N N1 1.0140(4) 0.2108(5) 0.6944(3) 0.0510(10) Uani d . 1
N N2 0.7290(4) -0.0862(4) 0.4948(4) 0.0505(10) Uani d . 1
O O1 0.9611(4) 0.1217(4) 0.4557(3) 0.0585(9) Uani d . 1
O O2 0.8151(5) -0.0192(4) 0.7305(3) 0.0742(12) Uani d . 1
C C1 1.0932(5) 0.3499(5) 0.5383(4) 0.0489(12) Uani d . 1
C C2 1.0296(5) 0.2505(5) 0.4429(4) 0.0474(11) Uani d . 1
C C3 1.0436(6) 0.2901(6) 0.3317(5) 0.0546(13) Uani d . 1
H H3 0.9990 0.2270 0.2683 0.065 Uiso calc R 1
C C4 1.1218(6) 0.4204(6) 0.3124(5) 0.0554(13) Uani d . 1
H H4 1.1309 0.4439 0.2371 0.067 Uiso calc R 1
C C5 1.1865(5) 0.5153(5) 0.4071(5) 0.0542(13) Uani d . 1
C C6 1.1748(5) 0.4835(5) 0.5187(5) 0.0508(12) Uani d . 1
H H6 1.2195 0.5484 0.5810 0.061 Uiso calc R 1
C C7 1.0854(5) 0.3227(5) 0.6570(4) 0.0500(12) Uani d . 1
H H7 1.1369 0.3927 0.7128 0.060 Uiso calc R 1
C C8 1.0251(6) 0.2141(6) 0.8225(4) 0.0620(14) Uani d . 1
H H8A 1.1163 0.2703 0.8520 0.074 Uiso calc R 1
H H8B 1.0137 0.1207 0.8410 0.074 Uiso calc R 1
C C9 0.9166(7) 0.2733(6) 0.8810(5) 0.0685(16) Uani d . 1
H H9A 0.9317 0.3682 0.8652 0.082 Uiso calc R 1
H H9B 0.8263 0.2205 0.8469 0.082 Uiso calc R 1
C C10 0.9164(8) 0.2719(8) 1.0105(5) 0.089(2) Uani d . 1
H H10A 1.0081 0.3198 1.0446 0.107 Uiso calc R 1
H H10B 0.8947 0.1766 1.0268 0.107 Uiso calc R 1
C C11 0.8128(9) 0.3404(8) 1.0668(6) 0.103(3) Uani d . 1
H H11A 0.8260 0.4303 1.0423 0.154 Uiso calc R 1
H H11B 0.8259 0.3502 1.1501 0.154 Uiso calc R 1
H H11C 0.7207 0.2842 1.0436 0.154 Uiso calc R 1
C C12 0.6426(5) -0.2250(5) 0.6502(5) 0.0516(12) Uani d . 1
C C13 0.7240(6) -0.1362(6) 0.7427(5) 0.0597(14) Uani d . 1
C C14 0.7078(7) -0.1759(7) 0.8555(6) 0.0753(18) Uani d . 1
H H14 0.7590 -0.1169 0.9183 0.090 Uiso calc R 1
C C15 0.6177(7) -0.3004(6) 0.8748(5) 0.0718(17) Uani d . 1
H H15 0.6090 -0.3253 0.9497 0.086 Uiso calc R 1
C C16 0.5405(6) -0.3874(6) 0.7816(6) 0.0632(15) Uani d . 1
C C17 0.5499(5) -0.3530(6) 0.6707(5) 0.0571(13) Uani d . 1
H H17 0.4963 -0.4126 0.6093 0.069 Uiso calc R 1
C C18 0.6473(5) -0.1940(5) 0.5322(5) 0.0528(13) Uani d . 1
H H18 0.5860 -0.2570 0.4773 0.063 Uiso calc R 1
C C19 0.7085(6) -0.0779(6) 0.3698(4) 0.0551(13) Uani d . 1
H H19A 0.6551 -0.1679 0.3313 0.066 Uiso calc R 1
H H19B 0.7976 -0.0547 0.3350 0.066 Uiso calc R 1
C C20 0.6344(7) 0.0292(6) 0.3507(5) 0.0688(16) Uani d . 1
H H20A 0.6864 0.1186 0.3913 0.083 Uiso calc R 1
H H20B 0.5442 0.0044 0.3835 0.083 Uiso calc R 1
C C21 0.6166(8) 0.0414(8) 0.2213(6) 0.084(2) Uani d . 1
H H21A 0.5821 0.1212 0.2149 0.100 Uiso calc R 1
H H21B 0.7070 0.0598 0.1885 0.100 Uiso calc R 1
C C22 0.5237(12) -0.0799(10) 0.1499(7) 0.132(4) Uani d . 1
H H22A 0.5594 -0.1588 0.1514 0.198 Uiso calc R 1
H H22B 0.5178 -0.0608 0.0711 0.198 Uiso calc R 1
H H22C 0.4334 -0.0993 0.1808 0.198 Uiso calc R 1

loop_
_atom_site_aniso_label
_atom_site_aniso_U_11
_atom_site_aniso_U_22
_atom_site_aniso_U_33
_atom_site_aniso_U_12
_atom_site_aniso_U_13
_atom_site_aniso_U_23
Fe1 0.0373(4) 0.0346(4) 0.0378(4) 0.0053(3) 0.0030(3) 0.0005(2)
Cl1 0.0655(9) 0.0538(8) 0.0906(11) 0.0085(7) 0.0047(8) 0.0182(7)
Cl2 0.0835(12) 0.0614(10) 0.1079(13) -0.0007(8) 0.0180(10) 0.0201(9)
N1 0.046(2) 0.058(3) 0.047(2) 0.013(2) 0.0061(18) 0.0053(19)
N2 0.048(2) 0.045(2) 0.059(3) 0.015(2) 0.0049(19) 0.0032(19)
O1 0.064(2) 0.050(2) 0.053(2) 0.0039(18) 0.0052(17) 0.0005(16)
O2 0.085(3) 0.059(2) 0.057(2) -0.012(2) 0.013(2) -0.0011(18)
C1 0.043(3) 0.052(3) 0.055(3) 0.019(2) 0.002(2) 0.003(2)
C2 0.044(3) 0.046(3) 0.054(3) 0.016(2) 0.001(2) 0.006(2)
C3 0.061(3) 0.049(3) 0.052(3) 0.014(3) -0.002(2) 0.004(2)
C4 0.060(3) 0.055(3) 0.056(3) 0.022(3) 0.001(3) 0.012(2)
C5 0.046(3) 0.048(3) 0.074(4) 0.020(2) 0.010(3) 0.010(3)
C6 0.047(3) 0.045(3) 0.061(3) 0.016(2) 0.001(2) 0.002(2)
C7 0.041(3) 0.052(3) 0.055(3) 0.014(2) 0.002(2) -0.003(2)
C8 0.060(3) 0.070(4) 0.051(3) 0.012(3) -0.002(3) 0.002(3)
C9 0.078(4) 0.062(4) 0.062(3) 0.017(3) 0.003(3) 0.000(3)
C10 0.110(6) 0.088(5) 0.059(4) 0.011(4) 0.009(4) 0.002(3)
C11 0.114(6) 0.098(6) 0.089(5) 0.025(5) 0.036(5) -0.012(4)
C12 0.047(3) 0.050(3) 0.059(3) 0.018(2) 0.007(2) 0.002(2)
C13 0.060(3) 0.047(3) 0.065(3) 0.004(3) 0.018(3) 0.002(3)
C14 0.085(5) 0.063(4) 0.065(4) 0.001(3) 0.016(3) 0.002(3)
C15 0.086(4) 0.062(4) 0.065(4) 0.014(3) 0.016(3) 0.013(3)
C16 0.056(3) 0.051(3) 0.082(4) 0.014(3) 0.018(3) 0.011(3)
C17 0.043(3) 0.048(3) 0.077(4) 0.011(2) 0.002(3) 0.001(3)
C18 0.046(3) 0.047(3) 0.064(3) 0.016(2) 0.002(2) -0.004(2)
C19 0.057(3) 0.057(3) 0.051(3) 0.021(3) -0.004(2) -0.005(2)
C20 0.075(4) 0.070(4) 0.070(4) 0.036(3) 0.004(3) 0.004(3)
C21 0.087(5) 0.090(5) 0.091(5) 0.043(4) 0.016(4) 0.034(4)
C22 0.186(11) 0.106(7) 0.102(7) 0.049(7) -0.044(7) -0.002(5)

loop_
_atom_type_symbol
_atom_type_description
_atom_type_scat_dispersion_real
_atom_type_scat_dispersion_imag
_atom_type_scat_source
C C 0.0033 0.0016 'International Tables Vol C Tables 4.2.6.8 and 6.1.1.4'
H H 0.0000 0.0000 'International Tables Vol C Tables 4.2.6.8 and 6.1.1.4'
N N 0.0061 0.0033 'International Tables Vol C Tables 4.2.6.8 and 6.1.1.4'
O O 0.0106 0.0060 'International Tables Vol C Tables 4.2.6.8 and 6.1.1.4'
Cl Cl 0.1484 0.1585 'International Tables Vol C Tables 4.2.6.8 and 6.1.1.4'
Fe Fe 0.3463 0.8444 'International Tables Vol C Tables 4.2.6.8 and 6.1.1.4'

loop_
_geom_angle_atom_site_label_1
_geom_angle_atom_site_label_2
_geom_angle_atom_site_label_3
_geom_angle
_geom_angle_publ_flag
O2 Fe1 O1 176.03(18) y
O2 Fe1 N2 91.69(17) y
O1 Fe1 N2 90.18(16) y
O2 Fe1 N1 87.76(17) y
O1 Fe1 N1 90.95(16) y
N2 Fe1 N1 170.71(16) y
C7 N1 C8 114.2(4) ?
C7 N1 Fe1 123.9(4) ?
C8 N1 Fe1 121.6(3) ?
C18 N2 C19 114.8(5) ?
C18 N2 Fe1 124.0(4) ?
C19 N2 Fe1 121.1(3) ?
C2 O1 Fe1 128.2(3) ?
C13 O2 Fe1 129.4(4) ?
C2 C1 C6 120.0(5) ?
C2 C1 C7 123.5(5) ?
C6 C1 C7 116.5(5) ?
O1 C2 C3 119.6(4) ?
O1 C2 C1 122.4(5) ?
C3 C2 C1 118.0(5) ?
C4 C3 C2 122.1(5) ?
C4 C3 H3 119.0 ?
C2 C3 H3 119.0 ?
C3 C4 C5 119.0(5) ?
C3 C4 H4 120.5 ?
C5 C4 H4 120.5 ?
C6 C5 C4 121.7(5) ?
C6 C5 Cl1 119.2(4) ?
C4 C5 Cl1 119.0(4) ?
C5 C6 C1 119.1(5) ?
C5 C6 H6 120.4 ?
C1 C6 H6 120.4 ?
N1 C7 C1 126.6(5) ?
N1 C7 H7 116.7 ?
C1 C7 H7 116.7 ?
N1 C8 C9 111.1(5) ?
N1 C8 H8A 109.4 ?
C9 C8 H8A 109.4 ?
N1 C8 H8B 109.4 ?
C9 C8 H8B 109.4 ?
H8A C8 H8B 108.0 ?
C10 C9 C8 113.9(6) ?
C10 C9 H9A 108.8 ?
C8 C9 H9A 108.8 ?
C10 C9 H9B 108.8 ?
C8 C9 H9B 108.8 ?
H9A C9 H9B 107.7 ?
C9 C10 C11 112.3(7) ?
C9 C10 H10A 109.2 ?
C11 C10 H10A 109.2 ?
C9 C10 H10B 109.2 ?
C11 C10 H10B 109.2 ?
H10A C10 H10B 107.9 ?
C10 C11 H11A 109.5 ?
C10 C11 H11B 109.5 ?
H11A C11 H11B 109.5 ?
C10 C11 H11C 109.5 ?
H11A C11 H11C 109.5 ?
H11B C11 H11C 109.5 ?
C13 C12 C17 120.1(5) ?
C13 C12 C18 123.1(5) ?
C17 C12 C18 116.8(5) ?
O2 C13 C12 123.9(5) ?
O2 C13 C14 118.1(5) ?
C12 C13 C14 118.0(5) ?
C15 C14 C13 121.6(6) ?
C15 C14 H14 119.2 ?
C13 C14 H14 119.2 ?
C14 C15 C16 119.2(6) ?
C14 C15 H15 120.4 ?
C16 C15 H15 120.4 ?
C17 C16 C15 121.7(5) ?
C17 C16 Cl2 119.4(5) ?
C15 C16 Cl2 118.9(5) ?
C16 C17 C12 119.3(5) ?
C16 C17 H17 120.4 ?
C12 C17 H17 120.4 ?
N2 C18 C12 126.2(5) ?
N2 C18 H18 116.9 ?
C12 C18 H18 116.9 ?
N2 C19 C20 111.7(4) ?
N2 C19 H19A 109.3 ?
C20 C19 H19A 109.3 ?
N2 C19 H19B 109.3 ?
C20 C19 H19B 109.3 ?
H19A C19 H19B 107.9 ?
C19 C20 C21 112.0(5) ?
C19 C20 H20A 109.2 ?
C21 C20 H20A 109.2 ?
C19 C20 H20B 109.2 ?
C21 C20 H20B 109.2 ?
H20A C20 H20B 107.9 ?
C22 C21 C20 116.1(6) ?
C22 C21 H21A 108.3 ?
C20 C21 H21A 108.3 ?
C22 C21 H21B 108.3 ?
C20 C21 H21B 108.3 ?
H21A C21 H21B 107.4 ?
C21 C22 H22A 109.5 ?
C21 C22 H22B 109.5 ?
H22A C22 H22B 109.5 ?
C21 C22 H22C 109.5 ?
H22A C22 H22C 109.5 ?
H22B C22 H22C 109.5 ?

loop_
_geom_bond_atom_site_label_1
_geom_bond_atom_site_label_2
_geom_bond_distance
_geom_bond_publ_flag
Fe1 O2 1.890(4) y
Fe1 O1 1.907(4) y
Fe1 N2 2.001(4) y
Fe1 N1 2.010(4) y
Cl1 C5 1.753(5) ?
Cl2 C16 1.749(6) ?
N1 C7 1.291(7) ?
N1 C8 1.480(6) ?
N2 C18 1.299(7) ?
N2 C19 1.474(6) ?
O1 C2 1.324(6) ?
O2 C13 1.309(6) ?
C1 C2 1.412(7) ?
C1 C6 1.423(7) ?
C1 C7 1.432(7) ?
C2 C3 1.392(7) ?
C3 C4 1.384(7) ?
C3 H3 0.9300 ?
C4 C5 1.388(8) ?
C4 H4 0.9300 ?
C5 C6 1.368(7) ?
C6 H6 0.9300 ?
C7 H7 0.9300 ?
C8 C9 1.510(8) ?
C8 H8A 0.9700 ?
C8 H8B 0.9700 ?
C9 C10 1.500(8) ?
C9 H9A 0.9700 ?
C9 H9B 0.9700 ?
C10 C11 1.513(10) ?
C10 H10A 0.9700 ?
C10 H10B 0.9700 ?
C11 H11A 0.9600 ?
C11 H11B 0.9600 ?
C11 H11C 0.9600 ?
C12 C13 1.399(7) ?
C12 C17 1.422(7) ?
C12 C18 1.438(7) ?
C13 C14 1.410(8) ?
C14 C15 1.381(8) ?
C14 H14 0.9300 ?
C15 C16 1.383(9) ?
C15 H15 0.9300 ?
C16 C17 1.368(8) ?
C17 H17 0.9300 ?
C18 H18 0.9300 ?
C19 C20 1.506(7) ?
C19 H19A 0.9700 ?
C19 H19B 0.9700 ?
C20 C21 1.529(8) ?
C20 H20A 0.9700 ?
C20 H20B 0.9700 ?
C21 C22 1.470(10) ?
C21 H21A 0.9700 ?
C21 H21B 0.9700 ?
C22 H22A 0.9600 ?
C22 H22B 0.9600 ?
C22 H22C 0.9600 ?
